data_1100091
loop_
_publ_author_name
'Baur, W H'

_publ_section_title
;
On the Crystal Chemistry of Salt Hydrates. IV. The Refinement of the
Crystal Structure of Mg S O4 (H2 O)7 (Epsomite)
;
_journal_name_full 'Acta Crystallographica (1,1948-23,1967)'
_journal_page_first 1361
_journal_page_last 1369
_journal_paper_doi 10.1107/S0365110X64003449
_journal_volume 17
_journal_year 1964
_chemical_formula_structural 'Mg S O4 (H2 O)7'
_chemical_formula_sum 'H14 Mg O11 S'
_chemical_name_mineral Epsomite
_chemical_name_systematic 'Magnesium sulfate heptahydrate'
_space_group_IT_number 19
_symmetry_cell_setting orthorhombic
_symmetry_Int_Tables_number 19
_symmetry_space_group_name_Hall 'P 2ac 2ab'
_symmetry_space_group_name_H-M 'P 21 21 21'
_cell_angle_alpha 90
_cell_angle_beta 90
_cell_angle_gamma 90
_cell_formula_units_Z 4
_cell_length_a 11.868(10)
_cell_length_b 11.996(10)
_cell_length_c 6.857(7)
_cell_volume 976.2
_exptl_crystal_density_meas 1.68
_refine_ls_R_factor_all 0.057
_cod_database_code 1100091

loop_
_symmetry_equiv_pos_as_xyz
x,y,z
1/2-x,-y,1/2+z
1/2+x,1/2-y,-z
-x,1/2+y,1/2-z

loop_
_atom_site_label
_atom_site_type_symbol
_atom_site_symmetry_multiplicity
_atom_site_Wyckoff_symbol
_atom_site_fract_x
_atom_site_fract_y
_atom_site_fract_z
_atom_site_occupancy
_atom_site_attached_hydrogens
_atom_site_calc_flag
Mg1 Mg2+ 4 a 0.4229(1) 0.1063(1) 0.0340(2) 1. 0 d
S1 S6+ 4 a 0.7266(1) 0.1839(1) 0.4905(1) 1. 0 d
O1 O2- 4 a 0.6853(4) 0.0750(4) 0.4279(7) 1. 0 d
O2 O2- 4 a 0.8506(3) 0.1868(4) 0.4821(6) 1. 0 d
O3 O2- 4 a 0.6884(3) 0.2063(4) 0.6904(6) 1. 0 d
O4 O2- 4 a 0.6808(3) 0.2716(4) 0.3605(6) 1. 0 d
O5 O2- 4 a 0.2655(3) 0.1746(4) 0.0038(6) 1. 0 d
O6 O2- 4 a 0.4716(3) 0.2478(3) 0.1992(6) 1. 0 d
O7 O2- 4 a 0.4691(3) 0.1758(4) 0.7796(6) 1. 0 d
O8 O2- 4 a 0.5828(3) 0.0463(4) 0.0773(6) 1. 0 d
O9 O2- 4 a 0.3761(3) 0.9620(3) 0.8889(6) 1. 0 d
O10 O2- 4 a 0.3622(3) 0.0342(4) 0.2907(6) 1. 0 d
O11 O2- 4 a 0.4916(4) 0.4377(4) 0.9384(7) 1. 0 d
H1 H1+ 4 a 0.244(9) 0.229(10) 0.105(22) 1. 0 d
H2 H1+ 4 a 0.234(9) 0.206(10) 0.888(22) 1. 0 d
H3 H1+ 4 a 0.435(11) 0.27(1) 0.33(2) 1. 0 d
H4 H1+ 4 a 0.533(10) 0.246(10) 0.268(20) 1. 0 d
H5 H1+ 4 a 0.419(9) 0.234(9) 0.664(21) 1. 0 d
H6 H1+ 4 a 0.549(9) 0.188(9) 0.755(20) 1. 0 d
H7 H1+ 4 a 0.632(10) 0.055(11) 0.212(21) 1. 0 d
H8 H1+ 4 a 0.60(1) 0.983(11) 0.025(20) 1. 0 d
H9 H1+ 4 a 0.356(10) 0.906(10) 0.961(18) 1. 0 d
H10 H1+ 4 a 0.428(9) 0.946(10) 0.768(21) 1. 0 d
H11 H1+ 4 a 0.281(11) 0.033(11) 0.32(2) 1. 0 d
H12 H1+ 4 a 0.385(11) 0.008(10) 0.414(20) 1. 0 d
H13 H1+ 4 a 0.431(10) 0.492(11) 0.975(20) 1. 0 d
H14 H1+ 4 a 0.465(10) 0.370(11) 0.008(19) 1. 0 d

loop_
_atom_type_symbol
_atom_type_oxidation_number
Mg2+ 2.000
S6+ 6.000
O2- -2.000
H1+ 1.000
